data_7021418
loop_
_publ_author_name
'Pad\<elkov\'a, Zde\<nka'
'Svec, Petr'
'Pejchal, Vladim\'ir'
'R\%u\<zi\<cka, Ale\<s'

_publ_section_title
;
 Activation of E-Cl bonds (E = C, Si, Ge and Sn) by a C,N-chelated
 stannylene.
;
_journal_issue 21
_journal_name_full 'Dalton transactions (Cambridge, England : 2003)'
_journal_page_first 7660
_journal_page_last 7671
_journal_paper_doi 10.1039/c3dt50278c
_journal_volume 42
_journal_year 2013
_chemical_formula_moiety 'C36 H48 Cl2 N4 O Sn2'
_chemical_formula_sum 'C36 H48 Cl2 N4 O Sn2'
_chemical_formula_weight 861.06
_chemical_name_systematic
;
?
;
_space_group_IT_number 2
_symmetry_cell_setting triclinic
_symmetry_space_group_name_Hall '-P 1'
_symmetry_space_group_name_H-M 'P -1'
_atom_sites_solution_hydrogens geom
_atom_sites_solution_primary direct
_atom_sites_solution_secondary difmap
_audit_creation_method SHELXL-97
_cell_angle_alpha 78.972(4)
_cell_angle_beta 81.579(6)
_cell_angle_gamma 60.585(7)
_cell_formula_units_Z 2
_cell_length_a 9.5180(12)
_cell_length_b 9.5810(5)
_cell_length_c 23.3921(12)
_cell_measurement_reflns_used 34608
_cell_measurement_temperature 150(1)
_cell_measurement_theta_max 27.5
_cell_measurement_theta_min 1
_cell_volume 1820.4(3)
_computing_cell_refinement 'COLLECT and DENZO'
_computing_data_collection 'COLLECT (Hooft, 1998) and DENZO (Otwinowski & Minor, 1997)'
_computing_data_reduction 'COLLECT and DENZO'
_computing_molecular_graphics 'PLATON (Spek, 2003)'
_computing_publication_material 'SHELXL-97 (Sheldrick, 1997)'
_computing_structure_refinement 'SHELXL-97 (Sheldrick, 1997)'
_computing_structure_solution 'SIR92 (Altomare et al., 1994)'
_diffrn_ambient_temperature 150(1)
_diffrn_detector_area_resol_mean 9.091
_diffrn_measured_fraction_theta_full 0.986
_diffrn_measured_fraction_theta_max 0.986
_diffrn_measurement_device_type 'Bruker Nonius KappaCCD area detector'
_diffrn_measurement_method '\f and \w scans to fill the Ewald sphere'
_diffrn_radiation_monochromator graphite
_diffrn_radiation_source 'fine-focus sealed tube'
_diffrn_radiation_type MoK\a
_diffrn_radiation_wavelength 0.71073
_diffrn_reflns_av_R_equivalents 0.0689
_diffrn_reflns_av_sigmaI/netI 0.0699
_diffrn_reflns_limit_h_max 12
_diffrn_reflns_limit_h_min -12
_diffrn_reflns_limit_k_max 12
_diffrn_reflns_limit_k_min -12
_diffrn_reflns_limit_l_max 30
_diffrn_reflns_limit_l_min -30
_diffrn_reflns_number 34529
_diffrn_reflns_theta_full 27.50
_diffrn_reflns_theta_max 27.50
_diffrn_reflns_theta_min 1.78
_diffrn_standards_number 0
_exptl_absorpt_coefficient_mu 1.552
_exptl_absorpt_correction_T_max 0.860
_exptl_absorpt_correction_T_min 0.735
_exptl_absorpt_correction_type integration
_exptl_absorpt_process_details
;
Gaussian integration (Coppens, 1970)
;
_exptl_crystal_colour colourless
_exptl_crystal_density_diffrn 1.571
_exptl_crystal_density_method 'not measured'
_exptl_crystal_description block
_exptl_crystal_F_000 868
_exptl_crystal_size_max 0.27
_exptl_crystal_size_mid 0.24
_exptl_crystal_size_min 0.15
_refine_diff_density_max 0.520
_refine_diff_density_min -0.599
_refine_diff_density_rms 0.111
_refine_ls_extinction_method none
_refine_ls_goodness_of_fit_ref 1.046
_refine_ls_hydrogen_treatment constr
_refine_ls_matrix_type full
_refine_ls_number_parameters 406
_refine_ls_number_reflns 8281
_refine_ls_number_restraints 0
_refine_ls_restrained_S_all 1.046
_refine_ls_R_factor_all 0.0858
_refine_ls_R_factor_gt 0.0393
_refine_ls_shift/su_max 0.001
_refine_ls_shift/su_mean 0.000
_refine_ls_structure_factor_coef Fsqd
_refine_ls_weighting_details 'calc w=1/[\s^2^(Fo^2^)+(0.0171P)^2^+0.9460P] where P=(Fo^2^+2Fc^2^)/3'
_refine_ls_weighting_scheme calc
_refine_ls_wR_factor_gt 0.0535
_refine_ls_wR_factor_ref 0.0625
_reflns_number_gt 5607
_reflns_number_total 8281
_reflns_threshold_expression >2sigma(I)
_cod_data_source_file c3dt50278c.txt
_cod_data_source_block shelxl2
_cod_depositor_comments
;
The following automatic conversions were performed:

'_symmetry_cell_setting' value 'Triclinic' changed to 'triclinic'
according to /home/saulius/struct/CIF-dictionaries/cif_core.dic
dictionary named 'cif_core.dic' version 2.4.2 from 2011-04-26.

Automatic conversion script
Id: cif_fix_values 1891 2012-01-12 08:04:46Z andrius 
;
_cod_database_code 7021418

loop_
_symmetry_equiv_pos_as_xyz
'x, y, z'
'-x, -y, -z'

loop_
_atom_site_label
_atom_site_type_symbol
_atom_site_fract_x
_atom_site_fract_y
_atom_site_fract_z
_atom_site_U_iso_or_equiv
_atom_site_adp_type
_atom_site_occupancy
_atom_site_symmetry_multiplicity
_atom_site_calc_flag
_atom_site_refinement_flags
Sn1 Sn -0.23911(3) 0.20543(3) 0.332097(10) 0.02703(7) Uani 1 1 d .
Sn2 Sn -0.18891(3) 0.21758(3) 0.172747(10) 0.02879(7) Uani 1 1 d .
Cl2 Cl -0.21157(11) 0.48729(11) 0.17088(4) 0.0406(2) Uani 1 1 d .
Cl1 Cl -0.50144(11) 0.21523(11) 0.32464(4) 0.0418(2) Uani 1 1 d .
C28 C -0.4349(4) 0.2979(4) 0.16088(15) 0.0315(8) Uani 1 1 d .
O1 O -0.1430(3) 0.1398(3) 0.25529(10) 0.0329(5) Uani 1 1 d .
C1 C -0.3350(4) 0.4578(4) 0.33192(14) 0.0280(8) Uani 1 1 d .
C5 C -0.5434(5) 0.7339(4) 0.31188(18) 0.0471(10) Uani 1 1 d .
H5 H -0.6442 0.8084 0.2980 0.057 Uiso 1 1 d R
N3 N -0.2121(3) -0.0440(3) 0.17624(13) 0.0364(7) Uani 1 1 d .
N1 N 0.0004(3) 0.2449(3) 0.34586(12) 0.0321(7) Uani 1 1 d .
C29 C -0.4918(4) 0.1861(4) 0.17248(15) 0.0348(9) Uani 1 1 d .
N2 N -0.3633(3) 0.2196(3) 0.45121(13) 0.0368(7) Uani 1 1 d .
C35 C -0.1884(5) -0.0933(5) 0.11863(18) 0.0572(12) Uani 1 1 d .
H35A H -0.1960 -0.1910 0.1225 0.069 Uiso 1 1 d R
H35B H -0.0835 -0.1121 0.1016 0.069 Uiso 1 1 d R
H35C H -0.2699 -0.0094 0.0940 0.069 Uiso 1 1 d R
C15 C 0.0127(4) -0.1498(4) 0.35929(16) 0.0341(8) Uani 1 1 d .
H15 H 0.0548 -0.1262 0.3225 0.041 Uiso 1 1 d R
C27 C -0.2944(5) 0.5030(5) 0.02791(19) 0.0643(13) Uani 1 1 d .
H27A H -0.2917 0.5722 0.0520 0.077 Uiso 1 1 d R
H27B H -0.4021 0.5176 0.0296 0.077 Uiso 1 1 d R
H27C H -0.2621 0.5299 -0.0117 0.077 Uiso 1 1 d R
C19 C 0.0493(4) 0.0981(4) 0.13321(15) 0.0336(8) Uani 1 1 d .
C14 C 0.0913(4) -0.3045(4) 0.38948(17) 0.0385(9) Uani 1 1 d .
H14 H 0.1848 -0.3840 0.3731 0.046 Uiso 1 1 d R
N4 N -0.1837(4) 0.3340(4) 0.04848(14) 0.0458(8) Uani 1 1 d .
C7 C -0.0766(4) 0.3923(4) 0.37358(16) 0.0388(9) Uani 1 1 d .
H7A H -0.0077 0.4428 0.3668 0.047 Uiso 1 1 d R
H7B H -0.0877 0.3621 0.4153 0.047 Uiso 1 1 d R
C10 C -0.1263(4) -0.0291(4) 0.38274(14) 0.0278(8) Uani 1 1 d .
C17 C -0.2672(5) 0.2313(5) 0.49142(17) 0.0481(10) Uani 1 1 d .
H17A H -0.2722 0.3357 0.4831 0.058 Uiso 1 1 d R
H17B H -0.1570 0.1487 0.4870 0.058 Uiso 1 1 d R
H17C H -0.3088 0.2166 0.5307 0.058 Uiso 1 1 d R
C13 C 0.0284(4) -0.3389(4) 0.44344(17) 0.0414(10) Uani 1 1 d .
H13 H 0.0809 -0.4420 0.4642 0.050 Uiso 1 1 d R
C12 C -0.1117(4) -0.2219(4) 0.46723(16) 0.0385(9) Uani 1 1 d .
H12 H -0.1537 -0.2470 0.5038 0.046 Uiso 1 1 d R
C32 C -0.7034(4) 0.5086(5) 0.14006(17) 0.0459(10) Uani 1 1 d .
H32 H -0.7752 0.6176 0.1300 0.055 Uiso 1 1 d R
C2 C -0.2423(4) 0.5128(4) 0.35205(15) 0.0320(8) Uani 1 1 d .
C24 C 0.1653(4) -0.0368(4) 0.16628(18) 0.0406(9) Uani 1 1 d .
H24 H 0.1359 -0.0705 0.2039 0.049 Uiso 1 1 d R
C23 C 0.3226(5) -0.1204(5) 0.1439(2) 0.0529(11) Uani 1 1 d .
H23 H 0.3989 -0.2086 0.1667 0.064 Uiso 1 1 d R
C8 C 0.1306(4) 0.1158(4) 0.38154(17) 0.0446(10) Uani 1 1 d .
H8A H 0.2059 0.1513 0.3866 0.054 Uiso 1 1 d R
H8B H 0.1855 0.0212 0.3622 0.054 Uiso 1 1 d R
H8C H 0.0856 0.0904 0.4190 0.054 Uiso 1 1 d R
C25 C -0.0188(5) 0.3069(5) 0.04312(17) 0.0505(11) Uani 1 1 d .
H25A H -0.0167 0.3960 0.0561 0.061 Uiso 1 1 d R
H25B H 0.0187 0.3056 0.0023 0.061 Uiso 1 1 d R
C16 C -0.3495(4) 0.0578(4) 0.46224(15) 0.0375(9) Uani 1 1 d .
H16A H -0.4379 0.0609 0.4451 0.045 Uiso 1 1 d R
H16B H -0.3585 0.0259 0.5040 0.045 Uiso 1 1 d R
C30 C -0.6533(4) 0.2375(5) 0.16658(17) 0.0451(10) Uani 1 1 d .
H30 H -0.6908 0.1622 0.1735 0.054 Uiso 1 1 d R
C20 C 0.0960(5) 0.1503(5) 0.07747(17) 0.0421(9) Uani 1 1 d .
C3 C -0.3022(5) 0.6762(4) 0.35282(17) 0.0434(10) Uani 1 1 d .
H3 H -0.2401 0.7123 0.3663 0.052 Uiso 1 1 d R
C11 C -0.1914(4) -0.0659(4) 0.43716(15) 0.0307(8) Uani 1 1 d .
C22 C 0.3660(5) -0.0722(6) 0.0887(2) 0.0646(13) Uani 1 1 d .
H22 H 0.4704 -0.1311 0.0729 0.078 Uiso 1 1 d R
C9 C 0.0693(5) 0.2766(5) 0.28760(16) 0.0498(11) Uani 1 1 d .
H9A H -0.0147 0.3628 0.2644 0.060 Uiso 1 1 d R
H9B H 0.1186 0.1808 0.2690 0.060 Uiso 1 1 d R
H9C H 0.1493 0.3072 0.2913 0.060 Uiso 1 1 d R
C33 C -0.5425(4) 0.4593(4) 0.14463(16) 0.0410(9) Uani 1 1 d .
H33 H -0.5056 0.5351 0.1363 0.049 Uiso 1 1 d R
C34 C -0.3819(4) 0.0141(4) 0.19813(17) 0.0431(10) Uani 1 1 d .
H34A H -0.3890 0.0071 0.2403 0.052 Uiso 1 1 d R
H34B H -0.4192 -0.0561 0.1887 0.052 Uiso 1 1 d R
C26 C -0.1994(6) 0.2290(5) 0.01471(19) 0.0652(13) Uani 1 1 d .
H26A H -0.1904 0.2658 -0.0261 0.078 Uiso 1 1 d R
H26B H -0.3028 0.2330 0.0244 0.078 Uiso 1 1 d R
H26C H -0.1153 0.1198 0.0236 0.078 Uiso 1 1 d R
C4 C -0.4526(5) 0.7864(4) 0.33315(18) 0.0494(11) Uani 1 1 d .
H4 H -0.4933 0.8961 0.3344 0.059 Uiso 1 1 d R
C6 C -0.4850(4) 0.5705(4) 0.31130(16) 0.0384(9) Uani 1 1 d .
H6 H -0.5472 0.5362 0.2969 0.046 Uiso 1 1 d R
C31 C -0.7587(5) 0.3982(5) 0.15067(18) 0.0513(11) Uani 1 1 d .
H31 H -0.8671 0.4313 0.1471 0.062 Uiso 1 1 d R
C36 C -0.1082(5) -0.1841(4) 0.21681(18) 0.0517(11) Uani 1 1 d .
H36A H -0.1189 -0.1519 0.2543 0.062 Uiso 1 1 d R
H36B H 0.0022 -0.2259 0.2018 0.062 Uiso 1 1 d R
H36C H -0.1402 -0.2663 0.2207 0.062 Uiso 1 1 d R
C18 C -0.5317(4) 0.3436(5) 0.45846(18) 0.0509(11) Uani 1 1 d .
H18A H -0.5733 0.3258 0.4975 0.061 Uiso 1 1 d R
H18B H -0.5946 0.3380 0.4313 0.061 Uiso 1 1 d R
H18C H -0.5379 0.4485 0.4513 0.061 Uiso 1 1 d R
C21 C 0.2538(5) 0.0635(6) 0.0558(2) 0.0588(12) Uani 1 1 d .
H21 H 0.2853 0.0971 0.0185 0.071 Uiso 1 1 d R

loop_
_atom_site_aniso_label
_atom_site_aniso_U_11
_atom_site_aniso_U_22
_atom_site_aniso_U_33
_atom_site_aniso_U_23
_atom_site_aniso_U_13
_atom_site_aniso_U_12
Sn1 0.02665(14) 0.02374(13) 0.03157(15) -0.00395(10) -0.00248(11) -0.01247(11)
Sn2 0.02695(14) 0.02992(14) 0.03240(15) -0.00526(11) -0.00186(11) -0.01545(11)
Cl2 0.0464(5) 0.0352(5) 0.0488(6) -0.0034(4) -0.0091(5) -0.0253(4)
Cl1 0.0366(5) 0.0488(6) 0.0505(6) -0.0106(5) -0.0044(4) -0.0267(5)
C28 0.0291(19) 0.032(2) 0.035(2) -0.0066(16) -0.0008(16) -0.0154(16)
O1 0.0376(13) 0.0305(13) 0.0292(13) -0.0054(10) -0.0021(11) -0.0148(11)
C1 0.0288(18) 0.0252(19) 0.0286(19) -0.0039(15) 0.0010(15) -0.0124(15)
C5 0.036(2) 0.029(2) 0.062(3) -0.0019(19) 0.001(2) -0.0066(17)
N3 0.0399(18) 0.0293(17) 0.0410(19) -0.0064(14) 0.0002(15) -0.0175(14)
N1 0.0273(16) 0.0346(17) 0.0350(18) -0.0057(13) -0.0032(13) -0.0147(13)
C29 0.035(2) 0.042(2) 0.036(2) -0.0127(17) 0.0049(17) -0.0236(18)
N2 0.0343(17) 0.0324(18) 0.0378(19) -0.0063(14) 0.0009(14) -0.0117(14)
C35 0.075(3) 0.058(3) 0.047(3) -0.019(2) 0.003(2) -0.037(2)
C15 0.032(2) 0.034(2) 0.038(2) -0.0049(17) -0.0017(17) -0.0176(17)
C27 0.070(3) 0.062(3) 0.050(3) 0.008(2) -0.015(2) -0.026(3)
C19 0.033(2) 0.036(2) 0.039(2) -0.0137(17) 0.0011(17) -0.0201(17)
C14 0.030(2) 0.026(2) 0.055(3) -0.0073(18) -0.0070(18) -0.0076(16)
N4 0.050(2) 0.051(2) 0.037(2) -0.0029(16) -0.0019(16) -0.0257(18)
C7 0.040(2) 0.038(2) 0.046(2) -0.0075(18) -0.0064(18) -0.0226(18)
C10 0.0308(19) 0.0229(18) 0.033(2) -0.0025(15) -0.0054(16) -0.0152(15)
C17 0.046(2) 0.048(3) 0.053(3) -0.015(2) -0.001(2) -0.022(2)
C13 0.045(2) 0.030(2) 0.050(3) 0.0034(18) -0.016(2) -0.0190(19)
C12 0.050(2) 0.041(2) 0.032(2) 0.0036(17) -0.0074(18) -0.029(2)
C32 0.027(2) 0.052(3) 0.048(3) -0.0077(19) -0.0042(18) -0.0091(18)
C2 0.036(2) 0.031(2) 0.031(2) -0.0044(16) 0.0006(16) -0.0188(17)
C24 0.035(2) 0.037(2) 0.054(3) -0.0121(19) -0.0025(19) -0.0182(18)
C23 0.035(2) 0.037(2) 0.088(4) -0.025(2) -0.003(2) -0.0119(19)
C8 0.036(2) 0.043(2) 0.054(3) -0.0045(19) -0.0105(19) -0.0169(18)
C25 0.056(3) 0.066(3) 0.036(2) -0.003(2) 0.007(2) -0.038(2)
C16 0.036(2) 0.045(2) 0.032(2) -0.0022(17) 0.0032(17) -0.0224(18)
C30 0.039(2) 0.060(3) 0.053(3) -0.019(2) 0.0048(19) -0.035(2)
C20 0.041(2) 0.056(3) 0.042(2) -0.017(2) 0.0071(19) -0.032(2)
C3 0.049(2) 0.036(2) 0.055(3) -0.0114(19) 0.004(2) -0.029(2)
C11 0.0296(19) 0.031(2) 0.037(2) -0.0051(16) -0.0020(16) -0.0185(16)
C22 0.036(3) 0.069(3) 0.096(4) -0.050(3) 0.021(3) -0.023(2)
C9 0.042(2) 0.075(3) 0.044(3) -0.011(2) 0.0035(19) -0.037(2)
C33 0.036(2) 0.045(2) 0.044(2) -0.0042(18) -0.0002(18) -0.0221(19)
C34 0.051(2) 0.045(2) 0.046(2) -0.0121(19) 0.0043(19) -0.033(2)
C26 0.083(4) 0.076(3) 0.051(3) -0.008(2) -0.012(3) -0.046(3)
C4 0.052(3) 0.024(2) 0.068(3) -0.0073(19) 0.010(2) -0.0176(19)
C6 0.033(2) 0.034(2) 0.049(2) -0.0056(17) -0.0015(18) -0.0163(17)
C31 0.032(2) 0.073(3) 0.052(3) -0.016(2) -0.0023(19) -0.024(2)
C36 0.062(3) 0.041(2) 0.060(3) -0.004(2) -0.008(2) -0.030(2)
C18 0.041(2) 0.046(3) 0.051(3) -0.014(2) 0.003(2) -0.0082(19)
C21 0.056(3) 0.079(3) 0.057(3) -0.028(3) 0.021(2) -0.044(3)

loop_
_atom_type_symbol
_atom_type_description
_atom_type_scat_dispersion_real
_atom_type_scat_dispersion_imag
_atom_type_scat_source
C C 0.0033 0.0016 'International Tables Vol C Tables 4.2.6.8 and 6.1.1.4'
H H 0.0000 0.0000 'International Tables Vol C Tables 4.2.6.8 and 6.1.1.4'
N N 0.0061 0.0033 'International Tables Vol C Tables 4.2.6.8 and 6.1.1.4'
O O 0.0106 0.0060 'International Tables Vol C Tables 4.2.6.8 and 6.1.1.4'
Cl Cl 0.1484 0.1585 'International Tables Vol C Tables 4.2.6.8 and 6.1.1.4'
Sn Sn -0.6537 1.4246 'International Tables Vol C Tables 4.2.6.8 and 6.1.1.4'

loop_
_exptl_crystal_face_index_h
_exptl_crystal_face_index_k
_exptl_crystal_face_index_l
_exptl_crystal_face_perp_dist
0 0 1 0.021
0 0 -1 0.075
0 1 0 0.121
0 -1 0 0.098
1 0 0 0.087
-1 0 0 0.113
1 1 0 0.086
-1 -1 0 0.107

loop_
_geom_angle_atom_site_label_1
_geom_angle_atom_site_label_2
_geom_angle_atom_site_label_3
_geom_angle
O1 Sn1 C1 112.17(11)
O1 Sn1 C10 97.78(11)
C1 Sn1 C10 145.40(13)
O1 Sn1 Cl1 96.99(7)
C1 Sn1 Cl1 96.07(9)
C10 Sn1 Cl1 97.10(8)
O1 Sn1 N1 89.90(9)
C1 Sn1 N1 74.26(11)
C10 Sn1 N1 89.41(10)
Cl1 Sn1 N1 169.77(7)
O1 Sn2 C28 110.64(11)
O1 Sn2 C19 100.00(11)
C28 Sn2 C19 143.02(13)
O1 Sn2 Cl2 96.79(7)
C28 Sn2 Cl2 97.29(9)
C19 Sn2 Cl2 99.18(9)
C33 C28 C29 118.9(3)
C33 C28 Sn2 122.2(2)
C29 C28 Sn2 118.8(2)
Sn1 O1 Sn2 138.97(12)
C6 C1 C2 118.7(3)
C6 C1 Sn1 122.4(3)
C2 C1 Sn1 118.9(2)
C4 C5 C6 120.0(4)
C4 C5 H5 120.0
C6 C5 H5 120.0
C35 N3 C36 109.1(3)
C35 N3 C34 109.9(3)
C36 N3 C34 109.0(3)
C7 N1 C9 109.3(3)
C7 N1 C8 109.2(3)
C9 N1 C8 109.2(3)
C7 N1 Sn1 102.82(19)
C9 N1 Sn1 107.5(2)
C8 N1 Sn1 118.4(2)
C30 C29 C28 119.5(3)
C30 C29 C34 120.5(3)
C28 C29 C34 119.6(3)
C17 N2 C18 109.4(3)
C17 N2 C16 109.7(3)
C18 N2 C16 110.8(3)
N3 C35 H35A 109.4
N3 C35 H35B 109.5
H35A C35 H35B 109.5
N3 C35 H35C 109.6
H35A C35 H35C 109.5
H35B C35 H35C 109.5
C10 C15 C14 121.6(3)
C10 C15 H15 119.2
C14 C15 H15 119.2
N4 C27 H27A 109.9
N4 C27 H27B 109.4
H27A C27 H27B 109.5
N4 C27 H27C 109.2
H27A C27 H27C 109.5
H27B C27 H27C 109.5
C20 C19 C24 118.8(3)
C20 C19 Sn2 123.7(3)
C24 C19 Sn2 117.5(3)
C13 C14 C15 119.0(4)
C13 C14 H14 120.6
C15 C14 H14 120.4
C25 N4 C27 110.4(3)
C25 N4 C26 110.6(3)
C27 N4 C26 109.3(3)
N1 C7 C2 112.8(3)
N1 C7 H7A 109.6
C2 C7 H7A 109.5
N1 C7 H7B 108.3
C2 C7 H7B 108.6
H7A C7 H7B 107.8
C15 C10 C11 119.0(3)
C15 C10 Sn1 118.5(2)
C11 C10 Sn1 122.4(2)
N2 C17 H17A 109.8
N2 C17 H17B 109.2
H17A C17 H17B 109.5
N2 C17 H17C 109.4
H17A C17 H17C 109.5
H17B C17 H17C 109.5
C14 C13 C12 120.5(3)
C14 C13 H13 119.7
C12 C13 H13 119.8
C13 C12 C11 120.8(3)
C13 C12 H12 119.7
C11 C12 H12 119.5
C31 C32 C33 120.3(4)
C31 C32 H32 119.6
C33 C32 H32 120.1
C3 C2 C1 120.1(3)
C3 C2 C7 120.2(3)
C1 C2 C7 119.7(3)
C23 C24 C19 121.0(4)
C23 C24 H24 119.7
C19 C24 H24 119.3
C22 C23 C24 119.9(4)
C22 C23 H23 120.1
C24 C23 H23 120.0
N1 C8 H8A 109.5
N1 C8 H8B 109.3
H8A C8 H8B 109.5
N1 C8 H8C 109.6
H8A C8 H8C 109.5
H8B C8 H8C 109.5
N4 C25 C20 113.4(3)
N4 C25 H25A 109.2
C20 C25 H25A 109.0
N4 C25 H25B 108.7
C20 C25 H25B 108.6
H25A C25 H25B 107.8
N2 C16 C11 111.9(3)
N2 C16 H16A 109.0
C11 C16 H16A 109.3
N2 C16 H16B 109.4
C11 C16 H16B 109.2
H16A C16 H16B 107.9
C31 C30 C29 120.8(3)
C31 C30 H30 119.7
C29 C30 H30 119.5
C21 C20 C19 119.1(4)
C21 C20 C25 119.9(4)
C19 C20 C25 120.8(3)
C4 C3 C2 120.5(4)
C4 C3 H3 119.7
C2 C3 H3 119.8
C10 C11 C12 119.0(3)
C10 C11 C16 120.9(3)
C12 C11 C16 120.1(3)
C23 C22 C21 119.9(4)
C23 C22 H22 120.2
C21 C22 H22 119.9
N1 C9 H9A 109.6
N1 C9 H9B 109.6
H9A C9 H9B 109.5
N1 C9 H9C 109.2
H9A C9 H9C 109.5
H9B C9 H9C 109.5
C32 C33 C28 120.7(3)
C32 C33 H33 119.6
C28 C33 H33 119.7
N3 C34 C29 112.9(3)
N3 C34 H34A 109.3
C29 C34 H34A 109.0
N3 C34 H34B 108.8
C29 C34 H34B 108.9
H34A C34 H34B 107.8
N4 C26 H26A 109.2
N4 C26 H26B 109.6
H26A C26 H26B 109.5
N4 C26 H26C 109.6
H26A C26 H26C 109.5
H26B C26 H26C 109.5
C5 C4 C3 120.0(4)
C5 C4 H4 119.8
C3 C4 H4 120.2
C5 C6 C1 120.8(3)
C5 C6 H6 119.4
C1 C6 H6 119.8
C32 C31 C30 119.7(4)
C32 C31 H31 120.3
C30 C31 H31 120.0
N3 C36 H36A 109.8
N3 C36 H36B 109.4
H36A C36 H36B 109.5
N3 C36 H36C 109.2
H36A C36 H36C 109.5
H36B C36 H36C 109.5
N2 C18 H18A 109.5
N2 C18 H18B 109.5
H18A C18 H18B 109.5
N2 C18 H18C 109.4
H18A C18 H18C 109.5
H18B C18 H18C 109.5
C20 C21 C22 121.2(4)
C20 C21 H21 119.4
C22 C21 H21 119.3

loop_
_geom_bond_atom_site_label_1
_geom_bond_atom_site_label_2
_geom_bond_distance
Sn1 O1 1.961(2)
Sn1 C1 2.123(3)
Sn1 C10 2.142(3)
Sn1 Cl1 2.4828(9)
Sn1 N1 2.560(3)
Sn2 O1 1.962(2)
Sn2 C28 2.119(3)
Sn2 C19 2.132(3)
Sn2 Cl2 2.4774(9)
C28 C33 1.384(4)
C28 C29 1.390(4)
C1 C6 1.388(4)
C1 C2 1.397(4)
C5 C4 1.377(5)
C5 C6 1.382(5)
C5 H5 0.9299
N3 C35 1.463(5)
N3 C36 1.471(4)
N3 C34 1.473(4)
N1 C7 1.466(4)
N1 C9 1.468(4)
N1 C8 1.471(4)
C29 C30 1.385(5)
C29 C34 1.510(5)
N2 C17 1.458(4)
N2 C18 1.462(4)
N2 C16 1.464(4)
C35 H35A 0.9600
C35 H35B 0.9600
C35 H35C 0.9600
C15 C10 1.384(5)
C15 C14 1.386(4)
C15 H15 0.9300
C27 N4 1.462(5)
C27 H27A 0.9599
C27 H27B 0.9600
C27 H27C 0.9600
C19 C20 1.396(5)
C19 C24 1.398(5)
C14 C13 1.368(5)
C14 H14 0.9299
N4 C25 1.449(5)
N4 C26 1.465(5)
C7 C2 1.515(5)
C7 H7A 0.9699
C7 H7B 0.9699
C10 C11 1.393(4)
C17 H17A 0.9599
C17 H17B 0.9600
C17 H17C 0.9599
C13 C12 1.377(5)
C13 H13 0.9300
C12 C11 1.395(4)
C12 H12 0.9300
C32 C31 1.366(5)
C32 C33 1.377(5)
C32 H32 0.9300
C2 C3 1.381(5)
C24 C23 1.382(5)
C24 H24 0.9300
C23 C22 1.362(6)
C23 H23 0.9300
C8 H8A 0.9601
C8 H8B 0.9599
C8 H8C 0.9601
C25 C20 1.508(5)
C25 H25A 0.9700
C25 H25B 0.9699
C16 C11 1.506(5)
C16 H16A 0.9700
C16 H16B 0.9700
C30 C31 1.374(5)
C30 H30 0.9300
C20 C21 1.384(5)
C3 C4 1.378(5)
C3 H3 0.9300
C22 C21 1.385(6)
C22 H22 0.9300
C9 H9A 0.9600
C9 H9B 0.9600
C9 H9C 0.9601
C33 H33 0.9299
C34 H34A 0.9700
C34 H34B 0.9700
C26 H26A 0.9601
C26 H26B 0.9601
C26 H26C 0.9600
C4 H4 0.9300
C6 H6 0.9300
C31 H31 0.9300
C36 H36A 0.9600
C36 H36B 0.9600
C36 H36C 0.9600
C18 H18A 0.9599
C18 H18B 0.9600
C18 H18C 0.9600
C21 H21 0.9300
